data_4519052
loop_
_publ_author_name
'Diment, Wilfred T.'
'Gregory, Georgina L.'
'Kerr, Ryan W. F.'
'Phanopoulos, Andreas'
'Buchard, Antoine'
'Williams, Charlotte K.'

_publ_section_title
;
 Catalytic Synergy Using Al(III) and Group 1 Metals to Accelerate Epoxide
 and Anhydride Ring-Opening Copolymerizations
;
_journal_name_full 'ACS Catalysis'
_journal_page_first 12532
_journal_page_last 12542
_journal_paper_doi 10.1021/acscatal.1c04020
_journal_year 2021
_chemical_formula_moiety 'C50 H60 Al2 N4 O16 Rb2, C H Cl3'
_chemical_formula_sum 'C51 H61 Al2 Cl3 N4 O16 Rb2'
_chemical_formula_weight 1317.28
_space_group_crystal_system triclinic
_space_group_IT_number 2
_space_group_name_Hall '-P 1'
_space_group_name_H-M_alt 'P -1'
_atom_sites_solution_hydrogens geom
_atom_sites_solution_primary dual
_audit_creation_date 2021-03-15
_audit_creation_method
;
Olex2 1.2
(compiled 2018.05.29 svn.r3508 for OlexSys, GUI svn.r5506)
;
_cell_angle_alpha 64.372(3)
_cell_angle_beta 82.396(2)
_cell_angle_gamma 76.638(2)
_cell_formula_units_Z 2
_cell_length_a 12.5460(3)
_cell_length_b 15.7343(4)
_cell_length_c 16.4513(5)
_cell_measurement_reflns_used 18002
_cell_measurement_temperature 149.99(10)
_cell_measurement_theta_max 76.5160
_cell_measurement_theta_min 2.9770
_cell_volume 2846.84(15)
_computing_cell_refinement 'CrysAlisPro 1.171.41.81a (Rigaku OD, 2020)'
_computing_data_collection 'CrysAlisPro 1.171.41.81a (Rigaku OD, 2020)'
_computing_data_reduction 'CrysAlisPro 1.171.41.81a (Rigaku OD, 2020)'
_computing_molecular_graphics 'Olex2 (Dolomanov et al., 2009)'
_computing_publication_material 'Olex2 (Dolomanov et al., 2009)'
_computing_structure_refinement 'ShelXL (Sheldrick, 2015)'
_computing_structure_solution 'ShelXT (Sheldrick, 2015)'
_diffrn_ambient_environment N~2~
_diffrn_ambient_temperature 149.99(10)
_diffrn_detector 'CCD plate'
_diffrn_detector_area_resol_mean 10.5035
_diffrn_detector_type Atlas
_diffrn_measured_fraction_theta_full 1.000
_diffrn_measured_fraction_theta_max 0.987
_diffrn_measurement_details
;
List of Runs (angles in degrees, time in seconds):

  # Type    Start    End  Width  t~exp~   \w     \q     \k     \f   Frames
--------------------------------------------------------------------------
  1  \w     43.00  94.00   1.00    1.00    --    0.00  19.00  90.00   51
  2  \w    -15.00  39.00   1.00    1.00    --    0.00 -77.00 -90.00   54
  3  \w     -7.00  35.00   1.00    1.00    --    0.00 -77.00 120.00   42
  4  \w     -3.00  30.00   1.00    1.00    --    0.00  19.00  90.00   33
  5  \w   -153.00  29.00   1.00    2.00    --  -60.50 -15.00  60.00  182
  6  \w    -87.00 -32.00   1.00    2.00    --  -60.50 125.00  60.00   55
  7  \w      1.00  31.00   1.00    2.00    --  -60.50  30.00 -60.00   30
  8  \w     97.00 143.00   1.00    2.00    --   60.50 125.00  30.00   46
  9  \w     97.00 148.00   1.00    2.00    --   60.50 125.00 150.00   51
 10  \w    107.00 155.00   1.00    2.00    --   60.50  77.00 120.00   48
 11  \w    103.00 133.00   1.00    2.00    --   60.50 125.00-180.00   30
 12  \w    114.00 150.00   1.00    2.00    --   60.50 125.00 -60.00   36
 13  \w     29.00 111.00   1.00    2.00    --   60.50-125.00   0.00   82
 14  \w     99.00 151.00   1.00    2.00    --   60.50 135.00 -20.00   52
 15  \w    101.00 126.00   1.00    2.00    --   60.50 125.00 -90.00   25
 16  \w     47.00  89.00   1.00    3.00    --  121.00 -91.00-150.00   42
 17  \w     60.00 108.00   1.00    3.00    --  121.00-111.00  30.00   48
 18  \w     31.00  64.00   1.00    3.00    --  121.00 -37.00 120.00   33
 19  \w     32.00 106.00   1.00    3.00    --  121.00-111.00  90.00   74
 20  \w     68.00 108.00   1.00    3.00    --  121.00-111.00  60.00   40
 21  \w     48.00  85.00   1.00    3.00    --  121.00 -63.00 -90.00   37
 22  \w     28.00  60.00   1.00    3.00    --  121.00 -77.00  30.00   32
 23  \w     78.00 171.00   1.00    3.00    --  121.00  63.00 120.00   93
 24  \w     30.00  57.00   1.00    3.00    --  121.00 -37.00-150.00   27
 25  \w     74.00 108.00   1.00    3.00    --  121.00-111.00-150.00   34
 26  \w     39.00 108.00   1.00    3.00    --  121.00-111.00 -60.00   69
 27  \w     29.00  59.00   1.00    3.00    --  121.00-111.00 -30.00   30
 28  \w     83.00 108.00   1.00    3.00    --  121.00-111.00 -30.00   25
 29  \w     34.00  60.00   1.00    3.00    --  121.00 -50.00  60.00   26
 30  \w    116.00 166.00   1.00    3.00    --  121.00  77.00-150.00   50
 31  \w    128.00 154.00   1.00    3.00    --  121.00  37.00 120.00   26
 32  \w    106.00 137.00   1.00    3.00    --  121.00  77.00  90.00   31
 33  \w    119.00 153.00   1.00    3.00    --  121.00 111.00 150.00   34
 34  \w     31.00  64.00   1.00    3.00    --  121.00 -37.00-180.00   33
 35  \w     55.00 107.00   1.00    3.00    --  121.00-111.00-180.00   52
 36  \w     72.00 107.00   1.00    3.00    --  121.00-111.00 150.00   35
 37  \w    151.00 177.00   1.00    3.00    --  121.00 111.00 -60.00   26
 38  \w    144.00 169.00   1.00    3.00    --  121.00  77.00  90.00   25
 39  \w    104.00 169.00   1.00    3.00    --  121.00  77.00 -30.00   65
 40  \w    110.00 136.00   1.00    3.00    --  121.00 111.00 -60.00   26
 41  \w     39.00  64.00   1.00    3.00    --  121.00 -77.00-120.00   25
 42  \w    100.00 125.00   1.00    3.00    --  121.00 -77.00-120.00   25
 43  \w     39.00  72.00   1.00    3.00    --  121.00 -50.00 -60.00   33
 44  \w     43.00  69.00   1.00    3.00    --  121.00 -50.00  90.00   26
 45  \w    103.00 165.00   1.00    3.00    --  121.00  77.00  60.00   62
 46  \w     65.00 104.00   1.00    3.00    --  121.00-111.00 -90.00   39
 47  \w     95.00 153.00   1.00    3.00    --  121.00  37.00  30.00   58
 48  \w     89.00 119.00   1.00    3.00    --  121.00 -77.00  30.00   30
 49  \w    -21.00  19.00   1.00    1.00    --    0.00  37.00 -30.00   40
 50  \w    -41.00  -1.00   1.00    1.00    --    0.00  77.00  60.00   40
 51  \w     13.00  40.00   1.00    1.00    --    0.00 -99.00-180.00   27
 52  \w      0.00  35.00   1.00    1.00    --    0.00  77.00  60.00   35
 53  \w     28.00  81.00   1.00    1.00    --    0.00  37.00 -30.00   53
 54  \w    -19.00   7.00   1.00    2.00    --   38.00 110.00 100.29   26
 55  \w     -7.00  18.00   1.00    2.00    --   42.00  94.00 155.17   25
 56  \w      4.00  29.00   1.00    2.00    --   50.00  88.00-121.46   25
 57  \w      4.00  30.00   1.00    2.00    --   50.00  89.00 -39.75   26
 58  \w     16.00  42.00   1.00    2.00    --   60.50  81.00  93.70   26
 59  \w     16.00  42.00   1.00    2.00    --   60.50  82.00  22.66   26
 60  \w     16.00  41.00   1.00    2.00    --   60.50  82.00  -6.34   25
 61  \w     16.00  41.00   1.00    2.00    --   60.50  82.00-150.75   25
 62  \w     16.00  41.00   1.00    2.00    --   60.50  82.00 152.89   25
 63  \w     16.00  41.00   1.00    2.00    --   60.50  81.00 -81.61   25
 64  \w     24.00  51.00   1.00    2.00    --   66.00  74.00  71.26   27
 65  \w     23.00 150.00   1.00    2.00    --   66.00  71.00-108.55  127
;
_diffrn_measurement_device 'four-circle diffractometer'
_diffrn_measurement_device_type 'SuperNova, Dual, Cu at home/near, Atlas'
_diffrn_measurement_method '\w scans'
_diffrn_orient_matrix_type 'CrysAlisPro convention (1999,Acta A55,543-557)'
_diffrn_orient_matrix_UB_11 0.0223989000
_diffrn_orient_matrix_UB_12 0.1011763000
_diffrn_orient_matrix_UB_13 -0.0613118000
_diffrn_orient_matrix_UB_21 0.0116239000
_diffrn_orient_matrix_UB_22 0.0164235000
_diffrn_orient_matrix_UB_23 0.0839183000
_diffrn_orient_matrix_UB_31 0.1237489000
_diffrn_orient_matrix_UB_32 -0.0418377000
_diffrn_orient_matrix_UB_33 -0.0006980000
_diffrn_radiation_monochromator mirror
_diffrn_radiation_probe x-ray
_diffrn_radiation_type CuK\a
_diffrn_radiation_wavelength 1.54184
_diffrn_reflns_av_R_equivalents 0.0319
_diffrn_reflns_av_unetI/netI 0.0357
_diffrn_reflns_Laue_measured_fraction_full 1.000
_diffrn_reflns_Laue_measured_fraction_max 0.987
_diffrn_reflns_limit_h_max 15
_diffrn_reflns_limit_h_min -13
_diffrn_reflns_limit_k_max 19
_diffrn_reflns_limit_k_min -19
_diffrn_reflns_limit_l_max 18
_diffrn_reflns_limit_l_min -20
_diffrn_reflns_number 30073
_diffrn_reflns_point_group_measured_fraction_full 1.000
_diffrn_reflns_point_group_measured_fraction_max 0.987
_diffrn_reflns_theta_full 67.684
_diffrn_reflns_theta_max 76.599
_diffrn_reflns_theta_min 2.981
_diffrn_source 'micro-focus sealed X-ray tube'
_diffrn_source_type 'SuperNova (Cu) X-ray Source'
_exptl_absorpt_coefficient_mu 4.422
_exptl_absorpt_correction_T_max 1.00000
_exptl_absorpt_correction_T_min 0.73130
_exptl_absorpt_correction_type multi-scan
_exptl_absorpt_process_details
;
CrysAlisPro 1.171.41.81a (Rigaku Oxford Diffraction, 2020)
Empirical absorption correction using spherical harmonics,
implemented in SCALE3 ABSPACK scaling algorithm.
;
_exptl_crystal_colour 'clear light yellow'
_exptl_crystal_colour_lustre clear
_exptl_crystal_colour_modifier light
_exptl_crystal_colour_primary yellow
_exptl_crystal_density_diffrn 1.537
_exptl_crystal_description block
_exptl_crystal_F_000 1348
_exptl_crystal_size_max 0.355
_exptl_crystal_size_mid 0.203
_exptl_crystal_size_min 0.123
_refine_diff_density_max 0.667
_refine_diff_density_min -0.499
_refine_diff_density_rms 0.067
_refine_ls_extinction_method none
_refine_ls_goodness_of_fit_ref 1.029
_refine_ls_hydrogen_treatment constr
_refine_ls_matrix_type full
_refine_ls_number_parameters 715
_refine_ls_number_reflns 11825
_refine_ls_number_restraints 0
_refine_ls_restrained_S_all 1.029
_refine_ls_R_factor_all 0.0379
_refine_ls_R_factor_gt 0.0323
_refine_ls_shift/su_max 0.002
_refine_ls_shift/su_mean 0.000
_refine_ls_structure_factor_coef Fsqd
_refine_ls_weighting_details 'w=1/[\s^2^(Fo^2^)+(0.0477P)^2^+0.6245P] where P=(Fo^2^+2Fc^2^)/3'
_refine_ls_weighting_scheme calc
_refine_ls_wR_factor_gt 0.0844
_refine_ls_wR_factor_ref 0.0884
_reflns_Friedel_coverage 0.000
_reflns_number_gt 10423
_reflns_number_total 11825
_reflns_threshold_expression 'I > 2\s(I)'
_cod_data_source_file cs1c04020_si_002.cif
_cod_data_source_block 014rwfk20
_cod_database_code 4519052
_shelx_shelxl_version_number 2018/3
_chemical_oxdiff_formula C100H100Al1N2O8Rb1
_shelx_space_group_comment
;
The symmetry employed for this shelxl refinement is uniquely defined
by the following loop, which should always be used as a source of
symmetry information in preference to the above space-group names.
They are only intended as comments.
;
_shelx_estimated_absorpt_t_max 0.612
_shelx_estimated_absorpt_t_min 0.303
_reflns_odcompleteness_completeness 99.79
_reflns_odcompleteness_iscentric 1
_reflns_odcompleteness_theta 74.33
_olex2_refinement_description
;
1. Fixed Uiso
 At 1.2 times of:
  All C(H) groups, All C(H,H) groups
 At 1.5 times of:
  All C(H,H,H) groups
2.a Ternary CH refined with riding coordinates:
 C1S(H1S)
2.b Secondary CH2 refined with riding coordinates:
 C9(H9A,H9B), C13(H13A,H13B), C38(H38A,H38B), C34(H34A,H34B)
2.c Aromatic/amide H refined with riding coordinates:
 C14(H14), C39(H39), C8(H8), C41(H41), C33(H33), C16(H16), C5(H5), C3(H3),
 C18(H18), C30(H30), C4(H4), C43(H43), C17(H17), C42(H42), C29(H29), C28(H28)
2.d Idealised Me refined as rotating group:
 C12(H12A,H12B,H12C), C25(H25A,H25B,H25C), C48(H48A,H48B,H48C), C11(H11A,H11B,
 H11C), C36(H36A,H36B,H36C), C21(H21A,H21B,H21C), C46(H46A,H46B,H46C), C1(H1A,
 H1B,H1C), C23(H23A,H23B,H23C), C37(H37A,H37B,H37C), C26(H26A,H26B,H26C),
 C50(H50A,H50B,H50C)
;
_ins_header
;
TITL 014RWFK20 in P-1 
REM P-1 (#2 in standard setting)
CELL 1.54184  12.545975  15.734270  16.451350  64.3717  82.3965  76.6383
ZERR    2.00   0.000257   0.000439   0.000498   0.0029   0.0021   0.0020
LATT  1
SFAC C H N O Al Rb
UNIT 200.00 200.00 4.00 16.00 2.00 2.00
REM  CrysAlisPro recorded range (K): Min=149.9; max=150.0; aver:150.0
TEMP -123
TREF
HKLF 4
END
;
_olex2_submission_special_instructions 'No special instructions were received'
_oxdiff_exptl_absorpt_empirical_details
;
Empirical correction (ABSPACK) includes:
- Absorption correction using spherical harmonics
- Frame scaling
;
_oxdiff_exptl_absorpt_empirical_full_max 1.270
_oxdiff_exptl_absorpt_empirical_full_min 0.764

loop_
_space_group_symop_operation_xyz
'x, y, z'
'-x, -y, -z'

loop_
_atom_site_label
_atom_site_type_symbol
_atom_site_fract_x
_atom_site_fract_y
_atom_site_fract_z
_atom_site_U_iso_or_equiv
_atom_site_adp_type
_atom_site_occupancy
_atom_site_site_symmetry_order
_atom_site_calc_flag
_atom_site_refinement_flags_posn
_atom_site_refinement_flags_adp
_atom_site_refinement_flags_occupancy
_atom_site_disorder_assembly
_atom_site_disorder_group
Rb2 Rb 0.22108(2) 0.45333(2) 0.72790(2) 0.02908(6) Uani 1 1 d . . . . .
Rb1 Rb 0.24536(2) 0.25931(2) 0.63654(2) 0.02851(6) Uani 1 1 d . . . . .
Cl2S Cl 0.72643(4) 0.28571(5) 0.18432(4) 0.03781(13) Uani 1 1 d . . . . .
Cl4S Cl 0.63645(5) 0.17264(5) 0.12180(4) 0.04295(14) Uani 1 1 d . . . . .
Al1 Al 0.33867(4) 0.37347(4) 0.38878(4) 0.01973(12) Uani 1 1 d . . . . .
Al2 Al 0.18467(5) 0.27436(5) 0.95978(4) 0.02307(12) Uani 1 1 d . . . . .
Cl3S Cl 0.76117(7) 0.07921(6) 0.28319(6) 0.0618(2) Uani 1 1 d . . . . .
O3 O 0.41162(11) 0.29417(10) 0.49382(9) 0.0229(3) Uani 1 1 d . . . . .
O11 O 0.08958(11) 0.33927(11) 0.86509(9) 0.0245(3) Uani 1 1 d . . . . .
O2 O 0.20624(11) 0.34135(11) 0.44642(9) 0.0236(3) Uani 1 1 d . . . . .
O15 O 0.19171(11) 0.15370(11) 0.95792(9) 0.0246(3) Uani 1 1 d . . . . .
O5 O 0.31950(11) 0.48669(11) 0.40938(9) 0.0242(3) Uani 1 1 d . . . . .
O7 O 0.36586(11) 0.28037(10) 0.34291(9) 0.0237(3) Uani 1 1 d . . . . .
O1 O 0.07951(12) 0.22027(12) 0.55508(10) 0.0310(3) Uani 1 1 d . . . . .
O13 O 0.16794(12) 0.38036(11) 0.98750(10) 0.0282(3) Uani 1 1 d . . . . .
O10 O 0.30691(11) 0.29926(11) 0.88457(10) 0.0272(3) Uani 1 1 d . . . . .
O4 O 0.44754(12) 0.13520(11) 0.64384(10) 0.0291(3) Uani 1 1 d . . . . .
O12 O 0.04357(12) 0.38341(12) 0.69719(10) 0.0292(3) Uani 1 1 d . . . . .
O6 O 0.25682(15) 0.45343(13) 0.55137(11) 0.0395(4) Uani 1 1 d . . . . .
O9 O 0.42027(12) 0.31676(14) 0.73256(11) 0.0353(4) Uani 1 1 d . . . . .
O14 O 0.19722(15) 0.51303(13) 0.86632(11) 0.0388(4) Uani 1 1 d . . . . .
O8 O 0.44327(15) 0.15244(13) 0.31831(12) 0.0407(4) Uani 1 1 d . . . . .
O16 O 0.22865(16) 0.16410(14) 0.81757(11) 0.0422(4) Uani 1 1 d . . . . .
N1 N 0.25865(13) 0.46347(12) 0.27251(11) 0.0221(3) Uani 1 1 d . . . . .
N4 N 0.04932(14) 0.24046(13) 1.04566(11) 0.0265(4) Uani 1 1 d . . . . .
N2 N 0.48787(13) 0.40680(13) 0.32344(11) 0.0220(3) Uani 1 1 d . . . . .
N3 N 0.28398(14) 0.19912(14) 1.06749(12) 0.0285(4) Uani 1 1 d . . . . .
C45 C 0.01080(15) 0.30380(15) 0.85351(14) 0.0243(4) Uani 1 1 d . . . . .
C20 C 0.50864(15) 0.23748(15) 0.50120(13) 0.0226(4) Uani 1 1 d . . . . .
C9 C 0.30240(17) 0.54505(15) 0.20171(14) 0.0260(4) Uani 1 1 d . . . . .
H9A H 0.300678 0.593386 0.225523 0.031 Uiso 1 1 calc R . . . .
H9B H 0.253417 0.575385 0.150026 0.031 Uiso 1 1 calc R . . . .
C7 C 0.12414(15) 0.33304(15) 0.41065(14) 0.0223(4) Uani 1 1 d . . . . .
C15 C 0.59225(16) 0.25882(16) 0.43374(14) 0.0249(4) Uani 1 1 d . . . . .
C44 C -0.01651(16) 0.32419(16) 0.76573(15) 0.0269(4) Uani 1 1 d . . . . .
C2 C 0.05197(16) 0.26971(16) 0.46575(14) 0.0256(4) Uani 1 1 d . . . . .
C24 C 0.38766(16) 0.18894(16) 0.36656(14) 0.0256(4) Uani 1 1 d . . . . .
C19 C 0.53213(16) 0.15125(16) 0.58098(14) 0.0260(4) Uani 1 1 d . . . . .
C14 C 0.57804(16) 0.34704(16) 0.35253(14) 0.0249(4) Uani 1 1 d . . . . .
H14 H 0.642458 0.362658 0.316618 0.030 Uiso 1 1 calc R . . . .
C40 C -0.05159(16) 0.24687(15) 0.92648(15) 0.0275(4) Uani 1 1 d . . . . .
C39 C -0.03439(17) 0.22839(16) 1.01835(15) 0.0294(5) Uani 1 1 d . . . . .
H39 H -0.090282 0.205232 1.062246 0.035 Uiso 1 1 calc R . . . .
C6 C 0.09976(16) 0.38608(15) 0.31863(14) 0.0240(4) Uani 1 1 d . . . . .
C47 C 0.17344(17) 0.46998(16) 0.94644(15) 0.0273(4) Uani 1 1 d . . . . .
C8 C 0.16454(16) 0.45509(15) 0.25766(13) 0.0238(4) Uani 1 1 d . . . . .
H8 H 0.134361 0.498538 0.200981 0.029 Uiso 1 1 calc R . . . .
C10 C 0.41963(17) 0.51888(15) 0.16734(13) 0.0248(4) Uani 1 1 d . . . . .
C12 C 0.43248(18) 0.43735(16) 0.13695(14) 0.0289(4) Uani 1 1 d . . . . .
H12A H 0.417594 0.379042 0.188527 0.043 Uiso 1 1 calc GR . . . .
H12B H 0.507463 0.424879 0.113159 0.043 Uiso 1 1 calc GR . . . .
H12C H 0.380567 0.456117 0.089769 0.043 Uiso 1 1 calc GR . . . .
C32 C 0.39840(16) 0.23610(17) 0.89056(15) 0.0276(4) Uani 1 1 d . . . . .
C31 C 0.43833(16) 0.16385(17) 0.97286(17) 0.0308(5) Uani 1 1 d . . . . .
C49 C 0.19494(16) 0.12439(16) 0.89559(14) 0.0262(4) Uani 1 1 d . . . . .
C41 C -0.13565(17) 0.21063(16) 0.91054(17) 0.0344(5) Uani 1 1 d . . . . .
H41 H -0.178687 0.174345 0.959918 0.041 Uiso 1 1 calc R . . . .
C33 C 0.38204(17) 0.15666(17) 1.05714(16) 0.0313(5) Uani 1 1 d . . . . .
H33 H 0.421367 0.116485 1.110430 0.038 Uiso 1 1 calc R . . . .
C16 C 0.69534(17) 0.19596(17) 0.44571(16) 0.0315(5) Uani 1 1 d . . . . .
H16 H 0.751428 0.211568 0.399920 0.038 Uiso 1 1 calc R . . . .
C5 C 0.00679(17) 0.37918(17) 0.28444(15) 0.0290(4) Uani 1 1 d . . . . .
H5 H -0.009669 0.417537 0.222846 0.035 Uiso 1 1 calc R . . . .
C22 C 0.28228(16) 0.50910(17) 0.47535(15) 0.0271(4) Uani 1 1 d . . . . .
C3 C -0.03738(17) 0.26249(17) 0.43055(16) 0.0307(5) Uani 1 1 d . . . . .
H3 H -0.083783 0.219773 0.468546 0.037 Uiso 1 1 calc R . . . .
C18 C 0.63318(18) 0.09027(18) 0.59069(16) 0.0334(5) Uani 1 1 d . . . . .
H18 H 0.646956 0.032613 0.644057 0.040 Uiso 1 1 calc R . . . .
C25 C 0.3385(2) 0.12606(17) 0.45549(15) 0.0326(5) Uani 1 1 d . . . . .
H25A H 0.343564 0.149156 0.501177 0.049 Uiso 1 1 calc GR . . . .
H25B H 0.378837 0.059618 0.474728 0.049 Uiso 1 1 calc GR . . . .
H25C H 0.261435 0.128677 0.448149 0.049 Uiso 1 1 calc GR . . . .
C13 C 0.50014(17) 0.49302(16) 0.24054(14) 0.0270(4) Uani 1 1 d . . . . .
H13A H 0.575728 0.483198 0.215222 0.032 Uiso 1 1 calc R . . . .
H13B H 0.490797 0.548203 0.256580 0.032 Uiso 1 1 calc R . . . .
C30 C 0.54050(18) 0.10105(19) 0.97556(19) 0.0372(5) Uani 1 1 d . . . . .
H30 H 0.567182 0.052863 1.031878 0.045 Uiso 1 1 calc R . . . .
C4 C -0.06074(17) 0.31741(18) 0.33928(17) 0.0324(5) Uani 1 1 d . . . . .
H4 H -0.122617 0.312070 0.315458 0.039 Uiso 1 1 calc R . . . .
C27 C 0.46342(17) 0.24373(19) 0.81100(17) 0.0322(5) Uani 1 1 d . . . . .
C48 C 0.1461(2) 0.52298(19) 1.00667(17) 0.0382(5) Uani 1 1 d . . . . .
H48A H 0.067064 0.548291 1.006864 0.057 Uiso 1 1 calc GR . . . .
H48B H 0.185689 0.576240 0.983946 0.057 Uiso 1 1 calc GR . . . .
H48C H 0.167961 0.478748 1.068221 0.057 Uiso 1 1 calc GR . . . .
C43 C -0.09634(18) 0.28471(18) 0.75179(17) 0.0344(5) Uani 1 1 d . . . . .
H43 H -0.110838 0.296811 0.692127 0.041 Uiso 1 1 calc R . . . .
C35 C 0.14293(19) 0.15001(18) 1.19365(15) 0.0341(5) Uani 1 1 d . . . . .
C11 C 0.4442(2) 0.61009(18) 0.08737(15) 0.0349(5) Uani 1 1 d . . . . .
H11A H 0.398095 0.625771 0.037244 0.052 Uiso 1 1 calc GR . . . .
H11B H 0.521631 0.599313 0.068144 0.052 Uiso 1 1 calc GR . . . .
H11C H 0.428746 0.663483 0.105587 0.052 Uiso 1 1 calc GR . . . .
C36 C 0.1510(2) 0.05440(18) 1.18777(16) 0.0385(6) Uani 1 1 d . . . . .
H36A H 0.083205 0.030166 1.212754 0.058 Uiso 1 1 calc GR . . . .
H36B H 0.213156 0.007764 1.222271 0.058 Uiso 1 1 calc GR . . . .
H36C H 0.161950 0.063958 1.124529 0.058 Uiso 1 1 calc GR . . . .
C21 C 0.4635(2) 0.04684(17) 0.72331(16) 0.0345(5) Uani 1 1 d . . . . .
H21A H 0.524665 0.044249 0.756212 0.052 Uiso 1 1 calc GR . . . .
H21B H 0.480050 -0.007345 0.706148 0.052 Uiso 1 1 calc GR . . . .
H21C H 0.396629 0.043127 0.761952 0.052 Uiso 1 1 calc GR . . . .
C17 C 0.71533(18) 0.11254(19) 0.52282(18) 0.0376(5) Uani 1 1 d . . . . .
H17 H 0.784518 0.070245 0.530001 0.045 Uiso 1 1 calc R . . . .
C42 C -0.15594(19) 0.22710(19) 0.82485(19) 0.0393(6) Uani 1 1 d . . . . .
H42 H -0.210149 0.199612 0.814943 0.047 Uiso 1 1 calc R . . . .
C46 C -0.00057(19) 0.42860(19) 0.60880(15) 0.0342(5) Uani 1 1 d . . . . .
H46A H -0.076573 0.461382 0.611882 0.051 Uiso 1 1 calc GR . . . .
H46B H 0.001520 0.379730 0.586420 0.051 Uiso 1 1 calc GR . . . .
H46C H 0.043231 0.475501 0.567794 0.051 Uiso 1 1 calc GR . . . .
C29 C 0.60054(18) 0.1091(2) 0.8985(2) 0.0433(6) Uani 1 1 d . . . . .
H29 H 0.668331 0.066074 0.900990 0.052 Uiso 1 1 calc R . . . .
C28 C 0.56266(18) 0.1806(2) 0.81554(19) 0.0405(6) Uani 1 1 d . . . . .
H28 H 0.605084 0.186205 0.761802 0.049 Uiso 1 1 calc R . . . .
C1 C 0.0215(2) 0.1454(2) 0.61077(18) 0.0435(6) Uani 1 1 d . . . . .
H1A H 0.049296 0.114629 0.671893 0.065 Uiso 1 1 calc GR . . . .
H1B H 0.032375 0.097629 0.585705 0.065 Uiso 1 1 calc GR . . . .
H1C H -0.056800 0.172700 0.612905 0.065 Uiso 1 1 calc GR . . . .
C23 C 0.2688(2) 0.61361(19) 0.45745(18) 0.0398(6) Uani 1 1 d . . . . .
H23A H 0.329884 0.622068 0.482923 0.060 Uiso 1 1 calc GR . . . .
H23B H 0.199532 0.633435 0.485588 0.060 Uiso 1 1 calc GR . . . .
H23C H 0.268337 0.653092 0.392236 0.060 Uiso 1 1 calc GR . . . .
C1S C 0.66807(19) 0.18319(18) 0.21780(16) 0.0351(5) Uani 1 1 d . . . . .
H1S H 0.599294 0.189866 0.254769 0.042 Uiso 1 1 calc R . . . .
C38 C 0.04534(18) 0.22478(18) 1.14078(14) 0.0349(5) Uani 1 1 d . . . . .
H38A H -0.023586 0.203167 1.170156 0.042 Uiso 1 1 calc R . . . .
H38B H 0.044179 0.286586 1.143586 0.042 Uiso 1 1 calc R . . . .
C37 C 0.1238(2) 0.1359(2) 1.29260(16) 0.0466(7) Uani 1 1 d . . . . .
H37A H 0.054179 0.114406 1.316103 0.070 Uiso 1 1 calc GR . . . .
H37B H 0.121168 0.196855 1.296283 0.070 Uiso 1 1 calc GR . . . .
H37C H 0.183830 0.087372 1.328466 0.070 Uiso 1 1 calc GR . . . .
C34 C 0.24921(19) 0.18880(19) 1.15953(15) 0.0358(5) Uani 1 1 d . . . . .
H34A H 0.238872 0.252249 1.161394 0.043 Uiso 1 1 calc R . . . .
H34B H 0.308327 0.144868 1.200859 0.043 Uiso 1 1 calc R . . . .
C26 C 0.4934(2) 0.3425(2) 0.65497(18) 0.0417(6) Uani 1 1 d . . . . .
H26A H 0.455617 0.398022 0.604655 0.063 Uiso 1 1 calc GR . . . .
H26B H 0.517354 0.288174 0.638186 0.063 Uiso 1 1 calc GR . . . .
H26C H 0.557446 0.358898 0.668959 0.063 Uiso 1 1 calc GR . . . .
C50 C 0.1530(2) 0.0335(2) 0.92435(19) 0.0467(6) Uani 1 1 d . . . . .
H50A H 0.166818 -0.006773 0.988344 0.070 Uiso 1 1 calc GR . . . .
H50B H 0.190699 -0.001306 0.888374 0.070 Uiso 1 1 calc GR . . . .
H50C H 0.073999 0.049080 0.915148 0.070 Uiso 1 1 calc GR . . . .

loop_
_atom_site_aniso_label
_atom_site_aniso_U_11
_atom_site_aniso_U_22
_atom_site_aniso_U_33
_atom_site_aniso_U_23
_atom_site_aniso_U_13
_atom_site_aniso_U_12
Rb2 0.03722(11) 0.03190(12) 0.02130(10) -0.01398(8) 0.00768(8) -0.01175(8)
Rb1 0.03032(10) 0.03409(12) 0.01907(10) -0.01124(8) 0.00411(7) -0.00498(8)
Cl2S 0.0358(3) 0.0404(3) 0.0422(3) -0.0232(3) 0.0074(2) -0.0097(2)
Cl4S 0.0545(3) 0.0452(3) 0.0316(3) -0.0143(3) -0.0024(2) -0.0171(3)
Al1 0.0229(3) 0.0213(3) 0.0155(2) -0.0091(2) 0.0024(2) -0.0043(2)
Al2 0.0237(3) 0.0246(3) 0.0186(3) -0.0092(2) 0.0018(2) -0.0015(2)
Cl3S 0.0782(5) 0.0420(4) 0.0580(4) -0.0144(3) -0.0292(4) 0.0042(3)
O3 0.0240(6) 0.0260(7) 0.0182(6) -0.0104(6) 0.0010(5) -0.0021(5)
O11 0.0241(6) 0.0254(8) 0.0210(7) -0.0077(6) 0.0018(5) -0.0047(5)
O2 0.0233(6) 0.0285(8) 0.0187(6) -0.0098(6) 0.0012(5) -0.0057(5)
O15 0.0258(7) 0.0243(7) 0.0209(7) -0.0093(6) 0.0017(5) -0.0014(5)
O5 0.0294(7) 0.0251(7) 0.0206(7) -0.0129(6) 0.0057(5) -0.0067(6)
O7 0.0298(7) 0.0216(7) 0.0210(7) -0.0106(6) 0.0009(5) -0.0050(5)
O1 0.0343(8) 0.0336(9) 0.0238(7) -0.0088(7) 0.0044(6) -0.0135(6)
O13 0.0345(7) 0.0257(8) 0.0249(7) -0.0134(6) 0.0004(6) -0.0019(6)
O10 0.0244(7) 0.0305(8) 0.0274(7) -0.0145(6) 0.0042(6) -0.0047(6)
O4 0.0325(7) 0.0278(8) 0.0208(7) -0.0067(6) 0.0017(6) -0.0024(6)
O12 0.0320(7) 0.0338(9) 0.0197(7) -0.0091(6) -0.0014(6) -0.0064(6)
O6 0.0585(10) 0.0400(10) 0.0234(8) -0.0179(7) 0.0135(7) -0.0150(8)
O9 0.0288(7) 0.0518(11) 0.0321(8) -0.0244(8) 0.0121(6) -0.0141(7)
O14 0.0589(10) 0.0340(9) 0.0252(8) -0.0133(7) 0.0019(7) -0.0122(8)
O8 0.0514(10) 0.0318(9) 0.0406(10) -0.0220(8) 0.0140(8) -0.0058(7)
O16 0.0590(11) 0.0445(11) 0.0227(8) -0.0146(8) 0.0087(7) -0.0138(8)
N1 0.0277(8) 0.0198(8) 0.0185(7) -0.0100(7) 0.0039(6) -0.0026(6)
N4 0.0276(8) 0.0241(9) 0.0184(8) -0.0053(7) 0.0037(6) 0.0028(7)
N2 0.0267(8) 0.0246(9) 0.0180(8) -0.0117(7) 0.0035(6) -0.0082(6)
N3 0.0297(8) 0.0300(10) 0.0239(9) -0.0115(8) -0.0019(7) -0.0012(7)
C45 0.0227(9) 0.0205(10) 0.0261(10) -0.0088(8) 0.0000(7) 0.0002(7)
C20 0.0230(9) 0.0274(10) 0.0216(9) -0.0137(8) -0.0016(7) -0.0052(7)
C9 0.0329(10) 0.0210(10) 0.0210(9) -0.0079(8) 0.0040(8) -0.0040(8)
C7 0.0218(8) 0.0227(10) 0.0238(9) -0.0130(8) 0.0025(7) -0.0020(7)
C15 0.0247(9) 0.0288(11) 0.0246(10) -0.0138(9) 0.0002(8) -0.0067(8)
C44 0.0249(9) 0.0245(11) 0.0288(11) -0.0117(9) 0.0005(8) -0.0002(8)
C2 0.0260(9) 0.0269(11) 0.0246(10) -0.0130(9) 0.0027(8) -0.0036(8)
C24 0.0268(9) 0.0255(11) 0.0259(10) -0.0122(9) -0.0004(8) -0.0052(8)
C19 0.0276(9) 0.0283(11) 0.0232(10) -0.0115(9) -0.0009(8) -0.0061(8)
C14 0.0254(9) 0.0324(11) 0.0235(9) -0.0170(9) 0.0043(7) -0.0099(8)
C40 0.0241(9) 0.0217(10) 0.0290(11) -0.0064(8) 0.0016(8) 0.0000(8)
C39 0.0276(10) 0.0237(10) 0.0256(10) -0.0046(8) 0.0066(8) 0.0005(8)
C6 0.0247(9) 0.0241(10) 0.0241(10) -0.0130(8) -0.0006(7) -0.0008(7)
C47 0.0288(10) 0.0295(11) 0.0264(10) -0.0154(9) -0.0049(8) -0.0013(8)
C8 0.0295(9) 0.0231(10) 0.0189(9) -0.0118(8) -0.0009(7) 0.0007(8)
C10 0.0320(10) 0.0230(10) 0.0188(9) -0.0086(8) 0.0047(8) -0.0080(8)
C12 0.0367(11) 0.0296(11) 0.0222(9) -0.0141(9) 0.0028(8) -0.0050(9)
C32 0.0214(9) 0.0347(12) 0.0341(11) -0.0213(10) 0.0035(8) -0.0077(8)
C31 0.0216(9) 0.0339(12) 0.0425(13) -0.0219(10) -0.0008(8) -0.0039(8)
C49 0.0255(9) 0.0252(11) 0.0243(10) -0.0099(8) 0.0009(8) 0.0000(8)
C41 0.0274(10) 0.0240(11) 0.0428(13) -0.0061(10) 0.0025(9) -0.0063(8)
C33 0.0282(10) 0.0314(12) 0.0347(12) -0.0147(10) -0.0081(9) -0.0010(8)
C16 0.0232(9) 0.0364(13) 0.0336(11) -0.0137(10) 0.0027(8) -0.0073(9)
C5 0.0302(10) 0.0320(12) 0.0275(10) -0.0163(9) -0.0034(8) -0.0019(8)
C22 0.0272(9) 0.0326(12) 0.0279(10) -0.0191(9) 0.0064(8) -0.0091(8)
C3 0.0277(10) 0.0325(12) 0.0368(12) -0.0190(10) 0.0059(9) -0.0100(8)
C18 0.0295(10) 0.0316(12) 0.0324(12) -0.0086(10) -0.0043(9) -0.0011(9)
C25 0.0456(12) 0.0267(11) 0.0275(11) -0.0117(9) 0.0035(9) -0.0125(9)
C13 0.0347(10) 0.0253(11) 0.0228(10) -0.0103(8) 0.0057(8) -0.0126(8)
C30 0.0255(10) 0.0389(14) 0.0521(15) -0.0244(12) -0.0074(10) -0.0009(9)
C4 0.0251(10) 0.0388(13) 0.0390(12) -0.0213(11) -0.0015(9) -0.0061(9)
C27 0.0256(10) 0.0435(14) 0.0398(13) -0.0281(11) 0.0051(9) -0.0114(9)
C48 0.0508(14) 0.0377(14) 0.0351(12) -0.0242(11) 0.0004(10) -0.0081(11)
C43 0.0355(11) 0.0350(13) 0.0345(12) -0.0163(10) -0.0075(9) -0.0029(9)
C35 0.0396(12) 0.0331(12) 0.0188(10) -0.0089(9) 0.0000(9) 0.0080(9)
C11 0.0438(12) 0.0294(12) 0.0248(11) -0.0048(9) 0.0068(9) -0.0122(9)
C36 0.0436(12) 0.0333(13) 0.0251(11) -0.0062(10) 0.0031(9) 0.0032(10)
C21 0.0433(12) 0.0252(11) 0.0276(11) -0.0061(9) 0.0017(9) -0.0048(9)
C17 0.0264(10) 0.0366(13) 0.0418(13) -0.0122(11) -0.0021(9) 0.0008(9)
C42 0.0320(11) 0.0335(13) 0.0542(16) -0.0179(12) -0.0055(10) -0.0083(9)
C46 0.0384(11) 0.0400(13) 0.0224(10) -0.0136(10) -0.0032(9) -0.0019(10)
C29 0.0229(10) 0.0518(16) 0.0682(19) -0.0410(15) 0.0023(11) -0.0016(10)
C28 0.0253(10) 0.0585(17) 0.0549(16) -0.0412(14) 0.0106(10) -0.0117(10)
C1 0.0505(14) 0.0384(14) 0.0344(13) -0.0050(11) 0.0044(11) -0.0192(11)
C23 0.0479(13) 0.0383(14) 0.0451(14) -0.0301(12) 0.0186(11) -0.0161(11)
C1S 0.0375(11) 0.0363(13) 0.0298(11) -0.0137(10) 0.0024(9) -0.0062(10)
C38 0.0364(11) 0.0363(13) 0.0203(10) -0.0097(9) 0.0031(8) 0.0082(9)
C37 0.0576(15) 0.0460(16) 0.0202(11) -0.0113(11) -0.0007(10) 0.0140(12)
C34 0.0416(12) 0.0383(13) 0.0240(11) -0.0144(10) -0.0064(9) 0.0046(10)
C26 0.0386(12) 0.0638(18) 0.0407(14) -0.0365(14) 0.0206(11) -0.0260(12)
C50 0.0695(17) 0.0334(14) 0.0422(14) -0.0194(12) 0.0100(13) -0.0185(12)

loop_
_atom_type_symbol
_atom_type_description
_atom_type_scat_dispersion_real
_atom_type_scat_dispersion_imag
_atom_type_scat_source
C C 0.0181 0.0091 'International Tables Vol C Tables 4.2.6.8 and 6.1.1.4'
H H 0.0000 0.0000 'International Tables Vol C Tables 4.2.6.8 and 6.1.1.4'
Al Al 0.2130 0.2455 'International Tables Vol C Tables 4.2.6.8 and 6.1.1.4'
Cl Cl 0.3639 0.7018 'International Tables Vol C Tables 4.2.6.8 and 6.1.1.4'
N N 0.0311 0.0180 'International Tables Vol C Tables 4.2.6.8 and 6.1.1.4'
O O 0.0492 0.0322 'International Tables Vol C Tables 4.2.6.8 and 6.1.1.4'
Rb Rb -0.4688 1.6079 'International Tables Vol C Tables 4.2.6.8 and 6.1.1.4'

loop_
_geom_angle_atom_site_label_1
_geom_angle_atom_site_label_2
_geom_angle_atom_site_label_3
_geom_angle
_geom_angle_site_symmetry_1
_geom_angle_site_symmetry_3
_geom_angle_publ_flag
O11 Rb2 O12 55.38(4) . . ?
O11 Rb2 O6 123.42(5) . . ?
O11 Rb2 O9 102.39(4) . . ?
O10 Rb2 O11 57.17(4) . . ?
O10 Rb2 O12 101.35(4) . . ?
O10 Rb2 O6 123.78(5) . . ?
O10 Rb2 O9 55.55(4) . . ?
O6 Rb2 O12 72.07(5) . . ?
O6 Rb2 O9 73.06(5) . . ?
O9 Rb2 O12 107.69(5) . . ?
O14 Rb2 O11 73.04(5) . . ?
O14 Rb2 O10 70.76(5) . . ?
O14 Rb2 O12 118.84(5) . . ?
O14 Rb2 O6 161.57(5) . . ?
O14 Rb2 O9 113.89(5) . . ?
O3 Rb1 O2 54.45(4) . . ?
O3 Rb1 O1 100.33(4) . . ?
O3 Rb1 O12 136.79(4) . . ?
O3 Rb1 O9 82.31(4) . . ?
O2 Rb1 O1 54.45(4) . . ?
O2 Rb1 O12 99.09(4) . . ?
O2 Rb1 O9 125.86(4) . . ?
O1 Rb1 O12 84.22(4) . . ?
O1 Rb1 O9 175.60(4) . . ?
O4 Rb1 O3 55.44(4) . . ?
O4 Rb1 O2 100.79(4) . . ?
O4 Rb1 O1 111.82(5) . . ?
O4 Rb1 O12 159.43(4) . . ?
O4 Rb1 O9 72.57(4) . . ?
O12 Rb1 O9 91.45(4) . . ?
O6 Rb1 O3 68.87(4) . . ?
O6 Rb1 O2 67.54(5) . . ?
O6 Rb1 O1 110.30(5) . . ?
O6 Rb1 O4 113.95(5) . . ?
O6 Rb1 O12 69.32(4) . . ?
O6 Rb1 O9 67.25(5) . . ?
O16 Rb1 O3 139.29(5) . . ?
O16 Rb1 O2 163.46(5) . . ?
O16 Rb1 O1 109.18(5) . . ?
O16 Rb1 O4 87.19(5) . . ?
O16 Rb1 O12 75.00(5) . . ?
O16 Rb1 O6 122.50(5) . . ?
O16 Rb1 O9 70.26(5) . . ?
O3 Al1 O2 90.56(6) . . ?
O3 Al1 O5 94.50(7) . . ?
O3 Al1 O7 94.55(7) . . ?
O3 Al1 N1 178.93(8) . . ?
O3 Al1 N2 89.37(7) . . ?
O2 Al1 O5 94.57(7) . . ?
O2 Al1 O7 94.07(7) . . ?
O2 Al1 N1 89.92(7) . . ?
O2 Al1 N2 178.71(7) . . ?
O5 Al1 N1 84.51(7) . . ?
O5 Al1 N2 86.72(7) . . ?
O7 Al1 O5 167.42(7) . . ?
O7 Al1 N1 86.37(7) . . ?
O7 Al1 N2 84.66(7) . . ?
N1 Al1 N2 90.17(7) . . ?
O11 Al2 O15 93.26(7) . . ?
O11 Al2 O13 93.58(7) . . ?
O11 Al2 N4 87.96(7) . . ?
O11 Al2 N3 177.30(8) . . ?
O15 Al2 N4 83.80(7) . . ?
O15 Al2 N3 85.43(7) . . ?
O13 Al2 O15 167.69(7) . . ?
O13 Al2 N4 86.23(7) . . ?
O13 Al2 N3 87.30(8) . . ?
O10 Al2 O11 93.01(7) . . ?
O10 Al2 O15 94.03(7) . . ?
O10 Al2 O13 95.81(7) . . ?
O10 Al2 N4 177.67(8) . . ?
O10 Al2 N3 89.44(7) . . ?
N3 Al2 N4 89.55(7) . . ?
Al1 O3 Rb1 105.82(6) . . ?
C20 O3 Rb1 123.25(12) . . ?
C20 O3 Al1 126.85(12) . . ?
Al2 O11 Rb2 101.99(6) . . ?
C45 O11 Rb2 126.08(12) . . ?
C45 O11 Al2 123.73(13) . . ?
Al1 O2 Rb1 105.13(6) . . ?
C7 O2 Rb1 125.62(12) . . ?
C7 O2 Al1 126.92(12) . . ?
C49 O15 Al2 134.89(14) . . ?
C22 O5 Al1 134.95(15) . . ?
C24 O7 Al1 142.74(14) . . ?
C2 O1 Rb1 124.60(13) . . ?
C2 O1 C1 116.88(18) . . ?
C1 O1 Rb1 118.52(14) . . ?
C47 O13 Al2 138.35(14) . . ?
Al2 O10 Rb2 103.12(6) . . ?
C32 O10 Rb2 126.80(13) . . ?
C32 O10 Al2 124.74(15) . . ?
C19 O4 Rb1 126.93(13) . . ?
C19 O4 C21 117.36(17) . . ?
C21 O4 Rb1 115.69(12) . . ?
Rb2 O12 Rb1 79.89(4) . . ?
C44 O12 Rb2 123.41(12) . . ?
C44 O12 Rb1 110.07(12) . . ?
C44 O12 C46 116.85(17) . . ?
C46 O12 Rb2 118.24(14) . . ?
C46 O12 Rb1 92.10(11) . . ?
Rb1 O6 Rb2 86.58(5) . . ?
C22 O6 Rb2 136.60(15) . . ?
C22 O6 Rb1 136.00(15) . . ?
Rb2 O9 Rb1 76.80(4) . . ?
C27 O9 Rb2 123.43(12) . . ?
C27 O9 Rb1 114.72(13) . . ?
C27 O9 C26 116.62(19) . . ?
C26 O9 Rb2 117.29(16) . . ?
C26 O9 Rb1 94.31(13) . . ?
C47 O14 Rb2 129.49(16) . . ?
C49 O16 Rb1 164.48(17) . . ?
C9 N1 Al1 122.48(13) . . ?
C8 N1 Al1 122.26(15) . . ?
C8 N1 C9 115.20(17) . . ?
C39 N4 Al2 120.55(14) . . ?
C39 N4 C38 116.45(18) . . ?
C38 N4 Al2 122.94(15) . . ?
C14 N2 Al1 119.98(14) . . ?
C14 N2 C13 114.73(17) . . ?
C13 N2 Al1 125.18(13) . . ?
C33 N3 Al2 120.36(16) . . ?
C33 N3 C34 116.24(19) . . ?
C34 N3 Al2 123.39(14) . . ?
O11 C45 C44 120.04(19) . . ?
O11 C45 C40 122.49(19) . . ?
C44 C45 C40 117.4(2) . . ?
O3 C20 C15 122.84(19) . . ?
O3 C20 C19 119.53(17) . . ?
C15 C20 C19 117.62(18) . . ?
N1 C9 C10 114.79(17) . . ?
O2 C7 C2 120.20(18) . . ?
O2 C7 C6 123.15(19) . . ?
C6 C7 C2 116.63(18) . . ?
C20 C15 C14 121.61(18) . . ?
C20 C15 C16 120.5(2) . . ?
C16 C15 C14 117.86(19) . . ?
O12 C44 C45 114.97(19) . . ?
O12 C44 C43 123.9(2) . . ?
C43 C44 C45 121.1(2) . . ?
O1 C2 C7 114.01(18) . . ?
C3 C2 O1 124.6(2) . . ?
C3 C2 C7 121.3(2) . . ?
O7 C24 C25 117.87(18) . . ?
O8 C24 O7 122.3(2) . . ?
O8 C24 C25 119.8(2) . . ?
O4 C19 C20 114.55(17) . . ?
O4 C19 C18 124.6(2) . . ?
C18 C19 C20 120.87(19) . . ?
N2 C14 C15 127.25(18) . . ?
C45 C40 C39 121.0(2) . . ?
C41 C40 C45 120.4(2) . . ?
C41 C40 C39 118.5(2) . . ?
N4 C39 C40 125.76(19) . . ?
C7 C6 C8 121.26(18) . . ?
C5 C6 C7 121.1(2) . . ?
C5 C6 C8 117.46(19) . . ?
O13 C47 C48 113.8(2) . . ?
O14 C47 O13 126.3(2) . . ?
O14 C47 C48 120.0(2) . . ?
N1 C8 C6 126.53(19) . . ?
C9 C10 C12 112.19(18) . . ?
C13 C10 C9 109.44(16) . . ?
C13 C10 C12 111.28(18) . . ?
C13 C10 C11 107.31(18) . . ?
C11 C10 C9 106.55(17) . . ?
C11 C10 C12 109.87(18) . . ?
O10 C32 C31 122.96(19) . . ?
O10 C32 C27 119.2(2) . . ?
C31 C32 C27 117.8(2) . . ?
C32 C31 C33 121.09(19) . . ?
C32 C31 C30 120.4(2) . . ?
C30 C31 C33 118.3(2) . . ?
O15 C49 C50 114.8(2) . . ?
O16 C49 O15 125.7(2) . . ?
O16 C49 C50 119.4(2) . . ?
C42 C41 C40 120.7(2) . . ?
N3 C33 C31 126.6(2) . . ?
C17 C16 C15 120.7(2) . . ?
C6 C5 Rb2 116.81(14) . 2_566 ?
C4 C5 Rb2 82.59(13) . 2_566 ?
C4 C5 C6 120.7(2) . . ?
O5 C22 C23 116.7(2) . . ?
O6 C22 O5 125.9(2) . . ?
O6 C22 C23 117.45(19) . . ?
C2 C3 C4 120.8(2) . . ?
C19 C18 C17 120.7(2) . . ?
N2 C13 C10 114.88(17) . . ?
C29 C30 C31 120.7(2) . . ?
C5 C4 Rb2 74.26(13) . 2_566 ?
C5 C4 C3 119.4(2) . . ?
C3 C4 Rb2 119.63(15) . 2_566 ?
O9 C27 C32 114.92(19) . . ?
O9 C27 C28 124.5(2) . . ?
C28 C27 C32 120.6(2) . . ?
C44 C43 C42 120.6(2) . . ?
C36 C35 C38 110.8(2) . . ?
C36 C35 C37 109.7(2) . . ?
C36 C35 C34 111.61(18) . . ?
C37 C35 C38 107.45(17) . . ?
C34 C35 C38 110.2(2) . . ?
C34 C35 C37 106.9(2) . . ?
C16 C17 C18 119.6(2) . . ?
C41 C42 C43 119.6(2) . . ?
C30 C29 C28 120.0(2) . . ?
C27 C28 C29 120.5(2) . . ?
Cl2S C1S Cl3S 109.84(13) . . ?
Cl4S C1S Cl2S 109.77(13) . . ?
Cl4S C1S Cl3S 109.62(14) . . ?
N4 C38 C35 113.22(17) . . ?
N3 C34 C35 113.7(2) . . ?

loop_
_geom_bond_atom_site_label_1
_geom_bond_atom_site_label_2
_geom_bond_distance
_geom_bond_site_symmetry_2
_geom_bond_publ_flag
Rb2 O11 2.8135(14) . ?
Rb2 O10 2.7934(16) . ?
Rb2 O12 2.8872(16) . ?
Rb2 O6 2.8786(16) . ?
Rb2 O9 2.8800(16) . ?
Rb2 O14 2.7746(17) . ?
Rb1 O3 2.8780(13) . ?
Rb1 O2 2.8828(14) . ?
Rb1 O1 2.9229(16) . ?
Rb1 O4 2.8018(15) . ?
Rb1 O12 3.1544(15) . ?
Rb1 O6 2.7858(19) . ?
Rb1 O9 3.3463(17) . ?
Rb1 O16 2.6979(17) . ?
Cl2S C1S 1.764(3) . ?
Cl4S C1S 1.761(3) . ?
Al1 O3 1.8456(15) . ?
Al1 O2 1.8632(15) . ?
Al1 O5 1.9103(16) . ?
Al1 O7 1.8678(15) . ?
Al1 N1 2.0445(18) . ?
Al1 N2 2.0900(17) . ?
Al2 O11 1.8561(15) . ?
Al2 O15 1.8936(16) . ?
Al2 O13 1.8720(16) . ?
Al2 O10 1.8418(15) . ?
Al2 N4 2.0728(18) . ?
Al2 N3 2.0450(19) . ?
Cl3S C1S 1.768(3) . ?
O3 C20 1.317(2) . ?
O11 C45 1.312(3) . ?
O2 C7 1.309(2) . ?
O15 C49 1.286(3) . ?
O5 C22 1.281(2) . ?
O7 C24 1.288(3) . ?
O1 C2 1.380(3) . ?
O1 C1 1.429(3) . ?
O13 C47 1.288(3) . ?
O10 C32 1.316(2) . ?
O4 C19 1.366(2) . ?
O4 C21 1.432(3) . ?
O12 C44 1.378(3) . ?
O12 C46 1.437(2) . ?
O6 C22 1.229(3) . ?
O9 C27 1.376(3) . ?
O9 C26 1.432(3) . ?
O14 C47 1.226(3) . ?
O8 C24 1.229(3) . ?
O16 C49 1.225(3) . ?
N1 C9 1.473(3) . ?
N1 C8 1.283(3) . ?
N4 C39 1.277(3) . ?
N4 C38 1.471(3) . ?
N2 C14 1.287(3) . ?
N2 C13 1.471(3) . ?
N3 C33 1.285(3) . ?
N3 C34 1.468(3) . ?
C45 C44 1.409(3) . ?
C45 C40 1.415(3) . ?
C20 C15 1.406(3) . ?
C20 C19 1.424(3) . ?
C9 C10 1.534(3) . ?
C7 C2 1.433(3) . ?
C7 C6 1.412(3) . ?
C15 C14 1.445(3) . ?
C15 C16 1.413(3) . ?
C44 C43 1.383(3) . ?
C2 C3 1.376(3) . ?
C24 C25 1.513(3) . ?
C19 C18 1.383(3) . ?
C40 C39 1.447(3) . ?
C40 C41 1.410(3) . ?
C6 C8 1.448(3) . ?
C6 C5 1.405(3) . ?
C47 C48 1.512(3) . ?
C10 C12 1.536(3) . ?
C10 C13 1.531(3) . ?
C10 C11 1.533(3) . ?
C32 C31 1.401(3) . ?
C32 C27 1.421(3) . ?
C31 C33 1.441(3) . ?
C31 C30 1.419(3) . ?
C49 C50 1.498(3) . ?
C41 C42 1.367(4) . ?
C16 C17 1.373(3) . ?
C5 C4 1.377(3) . ?
C22 C23 1.512(3) . ?
C3 C4 1.401(3) . ?
C18 C17 1.398(3) . ?
C30 C29 1.358(4) . ?
C27 C28 1.389(3) . ?
C43 C42 1.399(4) . ?
C35 C36 1.528(4) . ?
C35 C38 1.540(3) . ?
C35 C37 1.538(3) . ?
C35 C34 1.532(4) . ?
C29 C28 1.397(4) . ?
